data_7120801
loop_
_publ_author_name
'Imbrich, Dominik'
'Frey, Wolfgang'
'Buchmeiser, Michael R.'

_publ_section_title
;
 N-Heterocyclic Carbene-Induced Transmethylation in Tungsten Imido
 Alkylidene Bistriflates: Unexpected Formation of an N-Heterocyclic Olefin
 Complex
;
_journal_name_full 'Chem. Commun.'
_journal_paper_doi 10.1039/C7CC07471A
_journal_year 2017
_chemical_formula_moiety 'C46 H57 F6 N3 O6 S2 W, C4 H10 O'
_chemical_formula_sum 'C50 H67 F6 N3 O7 S2 W'
_chemical_formula_weight 1184.04
_chemical_name_systematic
; 
 complex 4 
;
_space_group_IT_number 2
_symmetry_cell_setting triclinic
_symmetry_space_group_name_Hall '-P 1'
_symmetry_space_group_name_H-M 'P -1'
_atom_sites_solution_hydrogens geom
_atom_sites_solution_primary direct
_atom_sites_solution_secondary difmap
_audit_creation_method SHELXL-97
_audit_update_record
;
2017-07-05 deposited with the CCDC.
2017-10-17 downloaded from the CCDC.
;
_cell_angle_alpha 79.289(3)
_cell_angle_beta 83.831(4)
_cell_angle_gamma 65.484(3)
_cell_formula_units_Z 2
_cell_length_a 12.0693(8)
_cell_length_b 12.9179(9)
_cell_length_c 18.8210(13)
_cell_measurement_reflns_used 13826
_cell_measurement_temperature 100(2)
_cell_measurement_theta_max 30.59
_cell_measurement_theta_min 1.75
_cell_volume 2621.8(3)
_computing_cell_refinement 'Bruker APEXII Software Suite, 2008'
_computing_data_collection 'Bruker APEXII Software Suite, 2008'
_computing_data_reduction 'Bruker APEXII Software Suite, 2008'
_computing_molecular_graphics 'SHELXTL-plus, XP (Sheldrick, 1991)'
_computing_structure_refinement 'SHELXL-97 (Sheldrick, 1997)'
_computing_structure_solution 'SHELXS-97 (Sheldrick, 1990)'
_diffrn_ambient_temperature 100(2)
_diffrn_measured_fraction_theta_full 0.991
_diffrn_measured_fraction_theta_max 0.991
_diffrn_measurement_device_type 'Bruker Kappa APEXII Duo'
_diffrn_measurement_method 'Omega + Phi Scans'
_diffrn_radiation_monochromator Triumph
_diffrn_radiation_source 'fine-focus sealed tube'
_diffrn_radiation_type MoK\a
_diffrn_radiation_wavelength 0.71073
_diffrn_reflns_av_R_equivalents 0.0330
_diffrn_reflns_av_sigmaI/netI 0.0338
_diffrn_reflns_limit_h_max 17
_diffrn_reflns_limit_h_min -17
_diffrn_reflns_limit_k_max 18
_diffrn_reflns_limit_k_min -18
_diffrn_reflns_limit_l_max 26
_diffrn_reflns_limit_l_min -26
_diffrn_reflns_number 76602
_diffrn_reflns_theta_full 30.59
_diffrn_reflns_theta_max 30.59
_diffrn_reflns_theta_min 1.75
_diffrn_standards_decay_% 0
_diffrn_standards_interval_count 0
_diffrn_standards_number 0
_exptl_absorpt_coefficient_mu 2.355
_exptl_absorpt_correction_T_max 0.9952
_exptl_absorpt_correction_T_min 0.8642
_exptl_absorpt_correction_type numerical
_exptl_absorpt_process_details 'SADABS (Bruker,2008)'
_exptl_crystal_colour yellow
_exptl_crystal_density_diffrn 1.500
_exptl_crystal_density_method 'not measured'
_exptl_crystal_description prism
_exptl_crystal_F_000 1208
_exptl_crystal_size_max 0.34
_exptl_crystal_size_mid 0.31
_exptl_crystal_size_min 0.29
_refine_diff_density_max 2.946
_refine_diff_density_min -1.208
_refine_diff_density_rms 0.105
_refine_ls_extinction_method none
_refine_ls_goodness_of_fit_ref 1.043
_refine_ls_hydrogen_treatment mixed
_refine_ls_matrix_type full
_refine_ls_number_parameters 707
_refine_ls_number_reflns 15994
_refine_ls_number_restraints 0
_refine_ls_restrained_S_all 1.043
_refine_ls_R_factor_all 0.0384
_refine_ls_R_factor_gt 0.0255
_refine_ls_shift/su_max 0.003
_refine_ls_shift/su_mean 0.000
_refine_ls_structure_factor_coef Fsqd
_refine_ls_weighting_details 'calc w=1/[\s^2^(Fo^2^)+(0.0207P)^2^+2.6339P] where P=(Fo^2^+2Fc^2^)/3'
_refine_ls_weighting_scheme calc
_refine_ls_wR_factor_gt 0.0521
_refine_ls_wR_factor_ref 0.0566
_reflns_number_gt 13826
_reflns_number_total 15994
_reflns_threshold_expression >2sigma(I)
_cod_data_source_file c7cc07471a2.cif
_cod_data_source_block buch98
_cod_database_code 7120801

loop_
_symmetry_equiv_pos_as_xyz
'x, y, z'
'-x, -y, -z'

loop_
_atom_site_label
_atom_site_type_symbol
_atom_site_fract_x
_atom_site_fract_y
_atom_site_fract_z
_atom_site_U_iso_or_equiv
_atom_site_adp_type
_atom_site_occupancy
_atom_site_symmetry_multiplicity
_atom_site_calc_flag
_atom_site_refinement_flags
_atom_site_disorder_assembly
_atom_site_disorder_group
W1 W 0.980827(7) 0.706828(7) 0.219045(4) 0.01308(2) Uani 1 1 d . A .
O1 O 0.86233(13) 0.62890(13) 0.21051(8) 0.0197(3) Uani 1 1 d . . .
S1 S 0.83866(5) 0.58395(5) 0.14795(3) 0.01785(10) Uani 1 1 d . . .
O2 O 0.94289(14) 0.49192(15) 0.12443(9) 0.0283(4) Uani 1 1 d . . .
O3 O 0.76414(16) 0.67319(15) 0.09505(9) 0.0286(4) Uani 1 1 d . . .
O4 O 0.93438(13) 0.64948(13) 0.33123(7) 0.0181(3) Uani 1 1 d . . .
C44 C 0.7402(2) 0.5158(2) 0.19520(12) 0.0235(5) Uani 1 1 d . . .
F1 F 0.70341(13) 0.47253(13) 0.14745(8) 0.0306(3) Uani 1 1 d . . .
F2 F 0.64232(13) 0.58939(14) 0.22540(8) 0.0345(3) Uani 1 1 d . . .
F3 F 0.79965(15) 0.42907(14) 0.24593(8) 0.0389(4) Uani 1 1 d . . .
S2 S 0.85522(9) 0.70138(9) 0.39190(5) 0.01532(19) Uani 0.50 1 d P A 1
O5 O 0.8905(9) 0.6290(7) 0.4593(5) 0.0286(14) Uani 0.50 1 d P A 1
O6 O 0.8315(5) 0.8188(5) 0.3885(3) 0.0356(11) Uani 0.50 1 d P A 1
C45 C 0.7109(4) 0.6968(5) 0.3757(2) 0.0234(9) Uani 0.50 1 d P A 1
F4 F 0.6641(5) 0.7638(4) 0.3143(3) 0.0354(10) Uani 0.50 1 d P A 1
F5 F 0.7217(3) 0.5931(4) 0.3717(2) 0.0379(9) Uani 0.50 1 d P A 1
F6 F 0.6316(8) 0.7308(7) 0.4315(5) 0.0479(19) Uani 0.50 1 d P A 1
S2A S 0.84320(10) 0.62779(10) 0.38358(6) 0.0209(2) Uani 0.50 1 d P A 2
O5A O 0.8851(9) 0.5942(7) 0.4559(5) 0.0283(14) Uani 0.50 1 d P A 2
O6A O 0.7830(4) 0.5642(4) 0.3613(2) 0.0326(10) Uani 0.50 1 d P A 2
C45A C 0.7247(5) 0.7709(5) 0.3827(3) 0.0395(13) Uani 0.50 1 d P A 2
F4A F 0.6367(9) 0.7708(7) 0.4296(6) 0.061(2) Uani 0.50 1 d P A 2
F5A F 0.6725(6) 0.8108(5) 0.3190(4) 0.0624(17) Uani 0.50 1 d P A 2
F6A F 0.7705(5) 0.8424(5) 0.3959(4) 0.0684(16) Uani 0.50 1 d P A 2
N1 N 1.22370(16) 0.62134(17) 0.39800(9) 0.0213(4) Uani 1 1 d . . .
N2 N 1.23895(16) 0.49062(16) 0.33365(9) 0.0201(4) Uani 1 1 d . . .
N3 N 0.90984(15) 0.85445(15) 0.19675(9) 0.0160(3) Uani 1 1 d . . .
C1 C 1.20001(18) 0.6023(2) 0.33478(11) 0.0185(4) Uani 1 1 d . A .
C2 C 1.2922(2) 0.5116(2) 0.44471(12) 0.0297(5) Uani 1 1 d . . .
H2A H 1.2509 0.5069 0.4928 0.036 Uiso 1 1 calc R . .
H2B H 1.3762 0.5027 0.4511 0.036 Uiso 1 1 calc R . .
C3 C 1.2927(2) 0.4209(2) 0.40322(11) 0.0241(5) Uani 1 1 d . . .
H3A H 1.3765 0.3635 0.3956 0.029 Uiso 1 1 calc R . .
H3B H 1.2422 0.3806 0.4288 0.029 Uiso 1 1 calc R . .
C4 C 1.22230(19) 0.7264(2) 0.41424(11) 0.0219(5) Uani 1 1 d . . .
C5 C 1.30904(19) 0.76715(19) 0.38050(11) 0.0211(4) Uani 1 1 d . . .
C6 C 1.3131(2) 0.8621(2) 0.40264(14) 0.0317(6) Uani 1 1 d . . .
H6 H 1.3703 0.8916 0.3796 0.038 Uiso 1 1 calc R . .
C7 C 1.2359(3) 0.9156(2) 0.45768(15) 0.0453(8) Uani 1 1 d . . .
C8 C 1.1510(3) 0.8725(3) 0.48942(14) 0.0481(9) Uani 1 1 d . . .
H8 H 1.0964 0.9093 0.5262 0.058 Uiso 1 1 calc R . .
C9 C 1.1431(2) 0.7781(3) 0.46947(12) 0.0366(7) Uani 1 1 d . . .
C10 C 1.3988(2) 0.7105(2) 0.32298(12) 0.0240(5) Uani 1 1 d . . .
H10A H 1.3583 0.7337 0.2767 0.036 Uiso 1 1 calc R . .
H10B H 1.4296 0.6266 0.3364 0.036 Uiso 1 1 calc R . .
H10C H 1.4668 0.7343 0.3184 0.036 Uiso 1 1 calc R . .
C11 C 1.2482(4) 1.0145(3) 0.4829(2) 0.0762(14) Uani 1 1 d . . .
H11A H 1.1865 1.0422 0.5212 0.114 Uiso 1 1 calc R . .
H11B H 1.2365 1.0771 0.4422 0.114 Uiso 1 1 calc R . .
H11C H 1.3295 0.9883 0.5018 0.114 Uiso 1 1 calc R . .
C12 C 1.0548(3) 0.7297(4) 0.50828(16) 0.0626(11) Uani 1 1 d . . .
H12A H 1.0997 0.6569 0.5394 0.094 Uiso 1 1 calc R . .
H12B H 1.0108 0.7160 0.4727 0.094 Uiso 1 1 calc R . .
H12C H 0.9966 0.7848 0.5380 0.094 Uiso 1 1 calc R . .
C13 C 1.2411(2) 0.43717(19) 0.27287(11) 0.0210(4) Uani 1 1 d . . .
C14 C 1.33135(19) 0.43124(19) 0.21785(11) 0.0194(4) Uani 1 1 d . . .
C15 C 1.3342(2) 0.37702(19) 0.15974(12) 0.0243(5) Uani 1 1 d . . .
H15 H 1.3940 0.3731 0.1219 0.029 Uiso 1 1 calc R . .
C16 C 1.2519(3) 0.3286(2) 0.15556(14) 0.0314(6) Uani 1 1 d . . .
C17 C 1.1679(2) 0.3324(2) 0.21214(15) 0.0348(6) Uani 1 1 d . . .
H17 H 1.1122 0.2985 0.2100 0.042 Uiso 1 1 calc R . .
C18 C 1.1614(2) 0.3839(2) 0.27205(13) 0.0279(5) Uani 1 1 d . . .
C19 C 1.4242(2) 0.4798(2) 0.22049(11) 0.0209(4) Uani 1 1 d . . .
H19A H 1.4947 0.4433 0.1890 0.031 Uiso 1 1 calc R . .
H19B H 1.4504 0.4646 0.2703 0.031 Uiso 1 1 calc R . .
H19C H 1.3881 0.5631 0.2039 0.031 Uiso 1 1 calc R . .
C20 C 1.2536(3) 0.2745(3) 0.09091(16) 0.0487(8) Uani 1 1 d . . .
H20A H 1.2596 0.1958 0.1071 0.073 Uiso 1 1 calc R . .
H20B H 1.3238 0.2726 0.0589 0.073 Uiso 1 1 calc R . .
H20C H 1.1784 0.3199 0.0646 0.073 Uiso 1 1 calc R . .
C21 C 1.0744(2) 0.3758(2) 0.33525(16) 0.0382(7) Uani 1 1 d . . .
H21A H 0.9960 0.3886 0.3169 0.057 Uiso 1 1 calc R . .
H21B H 1.0622 0.4343 0.3652 0.057 Uiso 1 1 calc R . .
H21C H 1.1088 0.2991 0.3644 0.057 Uiso 1 1 calc R . .
C22 C 0.84634(18) 0.97366(18) 0.17529(10) 0.0164(4) Uani 1 1 d . A .
C23 C 0.89478(18) 1.04898(18) 0.19108(10) 0.0168(4) Uani 1 1 d . . .
C24 C 0.8292(2) 1.16682(19) 0.17103(11) 0.0202(4) Uani 1 1 d . A .
H24 H 0.8593 1.2192 0.1819 0.024 Uiso 1 1 calc R . .
C25 C 0.7205(2) 1.20914(19) 0.13551(11) 0.0226(4) Uani 1 1 d . . .
H25 H 0.6766 1.2899 0.1226 0.027 Uiso 1 1 calc R A .
C26 C 0.6762(2) 1.1339(2) 0.11896(12) 0.0251(5) Uani 1 1 d . A .
H26 H 0.6024 1.1640 0.0938 0.030 Uiso 1 1 calc R . .
C27 C 0.7367(2) 1.01543(19) 0.13812(12) 0.0215(4) Uani 1 1 d . . .
C28 C 1.01252(19) 1.0038(2) 0.23085(12) 0.0218(4) Uani 1 1 d . A .
H28 H 1.0597 0.9223 0.2229 0.026 Uiso 1 1 calc R . .
C29 C 0.9859(3) 1.0014(3) 0.31190(14) 0.0521(9) Uani 1 1 d . . .
H29A H 0.9439 1.0804 0.3223 0.078 Uiso 1 1 calc R A .
H29B H 1.0626 0.9629 0.3374 0.078 Uiso 1 1 calc R . .
H29C H 0.9341 0.9592 0.3282 0.078 Uiso 1 1 calc R . .
C30 C 1.0923(3) 1.0691(3) 0.2019(2) 0.0527(9) Uani 1 1 d . . .
H30A H 1.1039 1.0717 0.1493 0.079 Uiso 1 1 calc R A .
H30B H 1.1716 1.0297 0.2245 0.079 Uiso 1 1 calc R . .
H30C H 1.0526 1.1477 0.2131 0.079 Uiso 1 1 calc R . .
C31 C 0.6840(2) 0.9363(2) 0.12000(14) 0.0311(6) Uani 1 1 d . A .
H31 H 0.7452 0.8552 0.1321 0.037 Uiso 1 1 calc R . .
C32 C 0.6581(3) 0.9583(2) 0.03970(15) 0.0377(6) Uani 1 1 d . . .
H32A H 0.5919 1.0344 0.0277 0.056 Uiso 1 1 calc R A .
H32B H 0.6341 0.8991 0.0291 0.056 Uiso 1 1 calc R . .
H32C H 0.7316 0.9554 0.0108 0.056 Uiso 1 1 calc R . .
C33 C 0.5675(3) 0.9480(3) 0.16534(18) 0.0503(8) Uani 1 1 d . . .
H33A H 0.5842 0.9355 0.2168 0.075 Uiso 1 1 calc R A .
H33B H 0.5396 0.8906 0.1563 0.075 Uiso 1 1 calc R . .
H33C H 0.5042 1.0254 0.1521 0.075 Uiso 1 1 calc R . .
C34 C 1.07242(18) 0.66524(19) 0.13310(11) 0.0168(4) Uani 1 1 d . . .
H34 H 1.1128 0.5836 0.1407 0.020 Uiso 1 1 calc R A .
C35 C 1.10906(19) 0.70735(19) 0.05652(10) 0.0180(4) Uani 1 1 d . A .
C36 C 1.1179(2) 0.6220(2) 0.00705(12) 0.0303(5) Uani 1 1 d . . .
H36A H 1.1769 0.5450 0.0261 0.045 Uiso 1 1 calc R A .
H36B H 1.1445 0.6464 -0.0418 0.045 Uiso 1 1 calc R . .
H36C H 1.0378 0.6202 0.0053 0.045 Uiso 1 1 calc R . .
C37 C 1.0139(2) 0.8265(2) 0.02665(12) 0.0283(5) Uani 1 1 d . . .
H37A H 0.9359 0.8215 0.0232 0.042 Uiso 1 1 calc R A .
H37B H 1.0412 0.8529 -0.0215 0.042 Uiso 1 1 calc R . .
H37C H 1.0039 0.8811 0.0591 0.042 Uiso 1 1 calc R . .
C38 C 1.23156(18) 0.71413(18) 0.06326(10) 0.0163(4) Uani 1 1 d . . .
C39 C 1.2359(2) 0.79882(19) 0.09814(11) 0.0211(4) Uani 1 1 d . A .
H39 H 1.1625 0.8518 0.1172 0.025 Uiso 1 1 calc R . .
C40 C 1.3444(2) 0.8077(2) 0.10570(13) 0.0279(5) Uani 1 1 d . . .
H40 H 1.3445 0.8663 0.1296 0.033 Uiso 1 1 calc R A .
C41 C 1.4526(2) 0.7315(2) 0.07855(13) 0.0300(5) Uani 1 1 d . A .
H41 H 1.5272 0.7373 0.0836 0.036 Uiso 1 1 calc R . .
C42 C 1.4507(2) 0.6474(2) 0.04426(13) 0.0291(5) Uani 1 1 d . . .
H42 H 1.5246 0.5948 0.0253 0.035 Uiso 1 1 calc R A .
C43 C 1.3413(2) 0.6383(2) 0.03684(12) 0.0229(4) Uani 1 1 d . A .
H43 H 1.3421 0.5791 0.0132 0.027 Uiso 1 1 calc R . .
C46 C 1.14016(19) 0.6959(2) 0.27554(11) 0.0182(4) Uani 1 1 d . . .
H46A H 1.199(2) 0.694(2) 0.2398(14) 0.027(7) Uiso 1 1 d . . .
H46B H 1.114(2) 0.765(2) 0.2968(14) 0.026(7) Uiso 1 1 d . . .
O1X O 0.56359(16) 0.22909(17) 0.36272(10) 0.0359(4) Uani 1 1 d . . .
C1X C 0.5779(3) 0.1382(3) 0.32523(19) 0.0574(9) Uani 1 1 d . . .
H1X1 H 0.6520 0.0693 0.3411 0.069 Uiso 1 1 calc R . .
H1X2 H 0.5869 0.1618 0.2725 0.069 Uiso 1 1 calc R . .
C2X C 0.4687(3) 0.1110(3) 0.3410(2) 0.0665(11) Uani 1 1 d . . .
H2X1 H 0.4614 0.0860 0.3931 0.100 Uiso 1 1 calc R . .
H2X2 H 0.4770 0.0491 0.3148 0.100 Uiso 1 1 calc R . .
H2X3 H 0.3957 0.1798 0.3255 0.100 Uiso 1 1 calc R . .
C4X C 0.6405(2) 0.3554(3) 0.39482(15) 0.0400(7) Uani 1 1 d . . .
H4X1 H 0.5701 0.4236 0.3751 0.060 Uiso 1 1 calc R . .
H4X2 H 0.7121 0.3739 0.3907 0.060 Uiso 1 1 calc R . .
H4X3 H 0.6233 0.3316 0.4459 0.060 Uiso 1 1 calc R . .
C3X C 0.6648(2) 0.2592(3) 0.35319(14) 0.0411(7) Uani 1 1 d . . .
H3X1 H 0.6783 0.2840 0.3012 0.049 Uiso 1 1 calc R . .
H3X2 H 0.7389 0.1916 0.3708 0.049 Uiso 1 1 calc R . .

loop_
_atom_site_aniso_label
_atom_site_aniso_U_11
_atom_site_aniso_U_22
_atom_site_aniso_U_33
_atom_site_aniso_U_23
_atom_site_aniso_U_13
_atom_site_aniso_U_12
W1 0.01178(4) 0.01602(4) 0.01166(4) 0.00048(3) -0.00085(2) -0.00682(3)
O1 0.0212(7) 0.0262(8) 0.0184(7) -0.0045(6) 0.0019(6) -0.0163(7)
S1 0.0175(2) 0.0225(3) 0.0180(2) -0.00346(19) 0.00027(18) -0.0125(2)
O2 0.0200(8) 0.0354(10) 0.0335(9) -0.0134(7) 0.0004(7) -0.0122(7)
O3 0.0350(9) 0.0281(9) 0.0266(8) 0.0028(7) -0.0103(7) -0.0173(8)
O4 0.0169(7) 0.0226(8) 0.0149(6) -0.0004(6) 0.0025(5) -0.0098(6)
C44 0.0231(11) 0.0272(12) 0.0272(11) -0.0075(9) 0.0046(9) -0.0169(10)
F1 0.0304(7) 0.0371(8) 0.0386(8) -0.0160(6) 0.0045(6) -0.0250(7)
F2 0.0261(7) 0.0477(9) 0.0414(8) -0.0229(7) 0.0145(6) -0.0236(7)
F3 0.0523(10) 0.0353(9) 0.0345(8) 0.0083(7) -0.0036(7) -0.0283(8)
S2 0.0157(4) 0.0241(5) 0.0094(4) -0.0040(4) 0.0015(3) -0.0111(4)
O5 0.033(2) 0.047(5) 0.0134(18) 0.004(3) -0.0026(15) -0.027(3)
O6 0.049(3) 0.036(3) 0.030(2) -0.0138(18) 0.004(2) -0.022(3)
C45 0.0156(19) 0.035(3) 0.0168(19) -0.0013(18) 0.0014(15) -0.0096(19)
F4 0.0220(16) 0.042(3) 0.0341(18) 0.001(2) -0.0098(13) -0.006(2)
F5 0.037(2) 0.053(3) 0.036(2) 0.0028(17) -0.0020(17) -0.034(2)
F6 0.021(2) 0.079(6) 0.036(2) -0.001(3) 0.0087(16) -0.017(3)
S2A 0.0193(5) 0.0261(6) 0.0182(5) -0.0023(4) 0.0034(4) -0.0114(4)
O5A 0.026(2) 0.046(5) 0.017(2) 0.007(3) -0.0007(16) -0.023(3)
O6A 0.048(3) 0.036(2) 0.030(2) -0.0118(17) 0.010(2) -0.032(2)
C45A 0.030(3) 0.034(3) 0.048(3) -0.012(3) 0.003(2) -0.005(2)
F4A 0.033(3) 0.059(5) 0.072(4) -0.018(3) 0.035(2) -0.006(3)
F5A 0.043(3) 0.049(4) 0.061(3) 0.012(3) -0.020(2) 0.010(3)
F6A 0.079(4) 0.039(3) 0.100(4) -0.038(3) 0.011(3) -0.028(3)
N1 0.0187(8) 0.0292(10) 0.0137(8) 0.0027(7) -0.0027(6) -0.0094(8)
N2 0.0195(8) 0.0250(10) 0.0136(8) 0.0054(7) -0.0024(6) -0.0099(8)
N3 0.0158(8) 0.0195(9) 0.0146(7) -0.0011(6) -0.0033(6) -0.0090(7)
C1 0.0112(8) 0.0289(12) 0.0142(9) 0.0022(8) 0.0012(7) -0.0094(8)
C2 0.0331(13) 0.0352(14) 0.0186(10) 0.0094(9) -0.0091(9) -0.0154(11)
C3 0.0208(10) 0.0320(13) 0.0144(9) 0.0073(8) -0.0031(8) -0.0096(9)
C4 0.0153(9) 0.0312(12) 0.0120(9) -0.0039(8) -0.0024(7) -0.0016(9)
C5 0.0200(10) 0.0213(11) 0.0181(9) -0.0058(8) -0.0038(8) -0.0027(9)
C6 0.0355(13) 0.0244(12) 0.0314(12) -0.0099(10) -0.0127(10) -0.0033(10)
C7 0.0505(17) 0.0312(15) 0.0338(14) -0.0199(12) -0.0242(13) 0.0152(13)
C8 0.0363(15) 0.0549(19) 0.0210(11) -0.0211(12) -0.0095(11) 0.0216(14)
C9 0.0185(11) 0.0572(18) 0.0121(9) -0.0061(10) -0.0013(8) 0.0069(11)
C10 0.0240(11) 0.0285(12) 0.0247(10) -0.0114(9) 0.0054(9) -0.0143(10)
C11 0.084(3) 0.046(2) 0.078(3) -0.0426(19) -0.044(2) 0.0169(19)
C12 0.0226(13) 0.109(3) 0.0278(14) 0.0010(16) 0.0108(11) -0.0056(16)
C13 0.0215(10) 0.0218(11) 0.0195(10) 0.0054(8) -0.0063(8) -0.0109(9)
C14 0.0223(10) 0.0184(10) 0.0177(9) 0.0040(8) -0.0048(8) -0.0103(9)
C15 0.0351(12) 0.0204(11) 0.0192(10) 0.0012(8) -0.0063(9) -0.0136(10)
C16 0.0475(15) 0.0206(12) 0.0315(12) 0.0053(9) -0.0185(11) -0.0189(11)
C17 0.0400(14) 0.0266(13) 0.0458(15) 0.0123(11) -0.0209(12) -0.0242(12)
C18 0.0250(11) 0.0256(12) 0.0343(12) 0.0130(10) -0.0102(9) -0.0164(10)
C19 0.0219(10) 0.0270(12) 0.0176(9) -0.0034(8) 0.0023(8) -0.0145(9)
C20 0.081(2) 0.0374(16) 0.0425(16) -0.0029(13) -0.0241(16) -0.0340(17)
C21 0.0267(13) 0.0334(14) 0.0518(16) 0.0172(12) -0.0039(11) -0.0190(11)
C22 0.0178(9) 0.0160(10) 0.0140(8) -0.0007(7) 0.0002(7) -0.0062(8)
C23 0.0183(9) 0.0191(10) 0.0134(8) -0.0033(7) 0.0015(7) -0.0081(8)
C24 0.0264(11) 0.0195(10) 0.0165(9) -0.0044(8) 0.0018(8) -0.0109(9)
C25 0.0286(11) 0.0146(10) 0.0204(10) 0.0000(8) -0.0025(8) -0.0054(9)
C26 0.0261(11) 0.0189(11) 0.0263(11) 0.0031(9) -0.0108(9) -0.0054(9)
C27 0.0243(11) 0.0183(10) 0.0220(10) 0.0012(8) -0.0083(8) -0.0087(9)
C28 0.0174(10) 0.0208(11) 0.0287(11) -0.0081(9) -0.0038(8) -0.0069(8)
C29 0.0338(14) 0.070(2) 0.0277(13) -0.0243(14) -0.0139(11) 0.0129(14)
C30 0.0330(15) 0.0279(15) 0.103(3) -0.0013(16) -0.0183(16) -0.0181(13)
C31 0.0317(13) 0.0186(11) 0.0433(14) 0.0070(10) -0.0246(11) -0.0100(10)
C32 0.0387(14) 0.0303(14) 0.0464(15) -0.0029(12) -0.0256(12) -0.0119(12)
C33 0.0550(19) 0.0510(19) 0.0568(19) 0.0111(15) -0.0135(15) -0.0384(17)
C34 0.0155(9) 0.0203(10) 0.0169(9) -0.0004(8) -0.0029(7) -0.0099(8)
C35 0.0190(10) 0.0239(11) 0.0134(8) -0.0018(8) 0.0007(7) -0.0119(9)
C36 0.0425(14) 0.0456(15) 0.0176(10) -0.0110(10) 0.0038(9) -0.0310(13)
C37 0.0216(11) 0.0387(14) 0.0188(10) 0.0061(9) -0.0020(8) -0.0104(10)
C38 0.0190(9) 0.0175(10) 0.0121(8) 0.0004(7) 0.0014(7) -0.0086(8)
C39 0.0230(10) 0.0223(11) 0.0201(10) -0.0050(8) 0.0040(8) -0.0117(9)
C40 0.0345(13) 0.0338(13) 0.0246(11) -0.0022(10) -0.0007(9) -0.0241(11)
C41 0.0234(11) 0.0376(14) 0.0308(12) 0.0087(10) -0.0055(9) -0.0189(11)
C42 0.0164(10) 0.0275(13) 0.0329(12) 0.0046(10) 0.0028(9) -0.0033(9)
C43 0.0229(11) 0.0192(11) 0.0218(10) -0.0018(8) 0.0023(8) -0.0051(9)
C46 0.0154(9) 0.0245(11) 0.0143(9) 0.0019(8) -0.0021(7) -0.0094(8)
O1X 0.0262(9) 0.0409(11) 0.0327(9) -0.0081(8) 0.0068(7) -0.0065(8)
C1X 0.0446(18) 0.073(3) 0.0539(19) -0.0382(18) 0.0114(15) -0.0145(17)
C2X 0.059(2) 0.053(2) 0.093(3) -0.035(2) 0.009(2) -0.0215(19)
C4X 0.0286(13) 0.0523(18) 0.0324(13) 0.0051(12) -0.0096(11) -0.0127(13)
C3X 0.0249(12) 0.066(2) 0.0240(12) -0.0026(12) 0.0006(10) -0.0118(13)

loop_
_atom_type_symbol
_atom_type_description
_atom_type_scat_dispersion_real
_atom_type_scat_dispersion_imag
_atom_type_scat_source
C C 0.0033 0.0016 'International Tables Vol C Tables 4.2.6.8 and 6.1.1.4'
H H 0.0000 0.0000 'International Tables Vol C Tables 4.2.6.8 and 6.1.1.4'
N N 0.0061 0.0033 'International Tables Vol C Tables 4.2.6.8 and 6.1.1.4'
O O 0.0106 0.0060 'International Tables Vol C Tables 4.2.6.8 and 6.1.1.4'
F F 0.0171 0.0103 'International Tables Vol C Tables 4.2.6.8 and 6.1.1.4'
S S 0.1246 0.1234 'International Tables Vol C Tables 4.2.6.8 and 6.1.1.4'
W W -0.8490 6.8722 'International Tables Vol C Tables 4.2.6.8 and 6.1.1.4'

loop_
_geom_angle_atom_site_label_1
_geom_angle_atom_site_label_2
_geom_angle_atom_site_label_3
_geom_angle
N3 W1 C34 101.68(8)
N3 W1 O1 111.10(7)
C34 W1 O1 95.43(7)
N3 W1 O4 111.07(7)
C34 W1 O4 147.20(8)
O1 W1 O4 74.97(5)
N3 W1 C46 98.77(8)
C34 W1 C46 93.84(8)
O1 W1 C46 146.07(7)
O4 W1 C46 79.64(6)
S1 O1 W1 130.98(9)
O2 S1 O3 118.94(11)
O2 S1 O1 113.42(9)
O3 S1 O1 112.99(10)
O2 S1 C44 104.79(11)
O3 S1 C44 105.07(11)
O1 S1 C44 98.67(9)
S2A O4 S2 42.06(7)
S2A O4 W1 148.04(10)
S2 O4 W1 137.84(10)
F2 C44 F3 108.78(19)
F2 C44 F1 108.12(18)
F3 C44 F1 107.59(19)
F2 C44 S1 112.26(16)
F3 C44 S1 111.22(16)
F1 C44 S1 108.72(15)
O6 S2 O5 117.2(4)
O6 S2 O4 113.2(2)
O5 S2 O4 112.0(4)
O6 S2 C45 106.3(3)
O5 S2 C45 103.9(4)
O4 S2 C45 102.46(16)
F5 C45 F4 107.5(4)
F5 C45 F6 105.8(5)
F4 C45 F6 109.9(5)
F5 C45 S2 112.8(3)
F4 C45 S2 111.0(4)
F6 C45 S2 109.6(4)
O5A S2A O6A 116.7(3)
O5A S2A O4 111.9(3)
O6A S2A O4 115.73(19)
O5A S2A C45A 104.4(4)
O6A S2A C45A 103.8(3)
O4 S2A C45A 101.9(2)
F4A C45A F6A 110.4(6)
F4A C45A F5A 105.2(7)
F6A C45A F5A 108.7(6)
F4A C45A S2A 111.3(6)
F6A C45A S2A 110.4(4)
F5A C45A S2A 110.8(5)
C1 N1 C4 127.46(18)
C1 N1 C2 110.95(19)
C4 N1 C2 118.87(18)
C1 N2 C13 126.71(17)
C1 N2 C3 111.81(18)
C13 N2 C3 121.30(19)
C22 N3 W1 175.78(15)
N2 C1 N1 110.80(18)
N2 C1 C46 126.22(19)
N1 C1 C46 123.0(2)
N1 C2 C3 103.33(17)
N1 C2 H2A 111.1
C3 C2 H2A 111.1
N1 C2 H2B 111.1
C3 C2 H2B 111.1
H2A C2 H2B 109.1
N2 C3 C2 102.49(18)
N2 C3 H3A 111.3
C2 C3 H3A 111.3
N2 C3 H3B 111.3
C2 C3 H3B 111.3
H3A C3 H3B 109.2
C9 C4 C5 121.5(2)
C9 C4 N1 118.6(2)
C5 C4 N1 119.50(18)
C6 C5 C4 118.1(2)
C6 C5 C10 119.2(2)
C4 C5 C10 122.7(2)
C5 C6 C7 122.0(3)
C5 C6 H6 119.0
C7 C6 H6 119.0
C8 C7 C6 117.9(3)
C8 C7 C11 121.8(3)
C6 C7 C11 120.3(4)
C9 C8 C7 122.4(2)
C9 C8 H8 118.8
C7 C8 H8 118.8
C8 C9 C4 118.1(3)
C8 C9 C12 120.8(3)
C4 C9 C12 121.1(3)
C5 C10 H10A 109.5
C5 C10 H10B 109.5
H10A C10 H10B 109.5
C5 C10 H10C 109.5
H10A C10 H10C 109.5
H10B C10 H10C 109.5
C7 C11 H11A 109.5
C7 C11 H11B 109.5
H11A C11 H11B 109.5
C7 C11 H11C 109.5
H11A C11 H11C 109.5
H11B C11 H11C 109.5
C9 C12 H12A 109.5
C9 C12 H12B 109.5
H12A C12 H12B 109.5
C9 C12 H12C 109.5
H12A C12 H12C 109.5
H12B C12 H12C 109.5
C18 C13 C14 121.3(2)
C18 C13 N2 120.0(2)
C14 C13 N2 118.51(19)
C15 C14 C13 118.1(2)
C15 C14 C19 119.67(19)
C13 C14 C19 122.25(19)
C16 C15 C14 121.9(2)
C16 C15 H15 119.1
C14 C15 H15 119.1
C17 C16 C15 118.1(2)
C17 C16 C20 121.0(3)
C15 C16 C20 120.9(3)
C16 C17 C18 122.8(2)
C16 C17 H17 118.6
C18 C17 H17 118.6
C17 C18 C13 117.7(2)
C17 C18 C21 120.0(2)
C13 C18 C21 122.2(2)
C14 C19 H19A 109.5
C14 C19 H19B 109.5
H19A C19 H19B 109.5
C14 C19 H19C 109.5
H19A C19 H19C 109.5
H19B C19 H19C 109.5
C16 C20 H20A 109.5
C16 C20 H20B 109.5
H20A C20 H20B 109.5
C16 C20 H20C 109.5
H20A C20 H20C 109.5
H20B C20 H20C 109.5
C18 C21 H21A 109.5
C18 C21 H21B 109.5
H21A C21 H21B 109.5
C18 C21 H21C 109.5
H21A C21 H21C 109.5
H21B C21 H21C 109.5
N3 C22 C23 118.80(18)
N3 C22 C27 119.69(19)
C23 C22 C27 121.51(19)
C24 C23 C22 118.00(19)
C24 C23 C28 120.62(19)
C22 C23 C28 121.35(19)
C25 C24 C23 121.1(2)
C25 C24 H24 119.4
C23 C24 H24 119.4
C26 C25 C24 120.0(2)
C26 C25 H25 120.0
C24 C25 H25 120.0
C25 C26 C27 121.7(2)
C25 C26 H26 119.2
C27 C26 H26 119.2
C26 C27 C22 117.6(2)
C26 C27 C31 120.0(2)
C22 C27 C31 122.37(19)
C23 C28 C29 110.30(19)
C23 C28 C30 113.0(2)
C29 C28 C30 112.1(3)
C23 C28 H28 107.0
C29 C28 H28 107.0
C30 C28 H28 107.0
C28 C29 H29A 109.5
C28 C29 H29B 109.5
H29A C29 H29B 109.5
C28 C29 H29C 109.5
H29A C29 H29C 109.5
H29B C29 H29C 109.5
C28 C30 H30A 109.5
C28 C30 H30B 109.5
H30A C30 H30B 109.5
C28 C30 H30C 109.5
H30A C30 H30C 109.5
H30B C30 H30C 109.5
C27 C31 C32 112.0(2)
C27 C31 C33 110.9(2)
C32 C31 C33 109.8(2)
C27 C31 H31 108.0
C32 C31 H31 108.0
C33 C31 H31 108.0
C31 C32 H32A 109.5
C31 C32 H32B 109.5
H32A C32 H32B 109.5
C31 C32 H32C 109.5
H32A C32 H32C 109.5
H32B C32 H32C 109.5
C31 C33 H33A 109.5
C31 C33 H33B 109.5
H33A C33 H33B 109.5
C31 C33 H33C 109.5
H33A C33 H33C 109.5
H33B C33 H33C 109.5
C35 C34 W1 146.50(16)
C35 C34 H34 106.7
W1 C34 H34 106.7
C34 C35 C37 111.10(17)
C34 C35 C36 108.67(18)
C37 C35 C36 108.42(19)
C34 C35 C38 105.67(16)
C37 C35 C38 110.09(18)
C36 C35 C38 112.89(18)
C35 C36 H36A 109.5
C35 C36 H36B 109.5
H36A C36 H36B 109.5
C35 C36 H36C 109.5
H36A C36 H36C 109.5
H36B C36 H36C 109.5
C35 C37 H37A 109.5
C35 C37 H37B 109.5
H37A C37 H37B 109.5
C35 C37 H37C 109.5
H37A C37 H37C 109.5
H37B C37 H37C 109.5
C43 C38 C39 116.9(2)
C43 C38 C35 123.13(19)
C39 C38 C35 119.94(18)
C40 C39 C38 121.8(2)
C40 C39 H39 119.1
C38 C39 H39 119.1
C41 C40 C39 120.2(2)
C41 C40 H40 119.9
C39 C40 H40 119.9
C42 C41 C40 119.1(2)
C42 C41 H41 120.4
C40 C41 H41 120.4
C41 C42 C43 120.7(2)
C41 C42 H42 119.7
C43 C42 H42 119.7
C38 C43 C42 121.3(2)
C38 C43 H43 119.4
C42 C43 H43 119.4
C1 C46 W1 122.72(15)
C1 C46 H46A 106.9(17)
W1 C46 H46A 105.7(16)
C1 C46 H46B 104.1(16)
W1 C46 H46B 107.0(16)
H46A C46 H46B 110(2)
C3X O1X C1X 113.3(2)
O1X C1X C2X 108.8(2)
O1X C1X H1X1 109.9
C2X C1X H1X1 109.9
O1X C1X H1X2 109.9
C2X C1X H1X2 109.9
H1X1 C1X H1X2 108.3
C1X C2X H2X1 109.5
C1X C2X H2X2 109.5
H2X1 C2X H2X2 109.5
C1X C2X H2X3 109.5
H2X1 C2X H2X3 109.5
H2X2 C2X H2X3 109.5
C3X C4X H4X1 109.5
C3X C4X H4X2 109.5
H4X1 C4X H4X2 109.5
C3X C4X H4X3 109.5
H4X1 C4X H4X3 109.5
H4X2 C4X H4X3 109.5
O1X C3X C4X 109.0(2)
O1X C3X H3X1 109.9
C4X C3X H3X1 109.9
O1X C3X H3X2 109.9
C4X C3X H3X2 109.9
H3X1 C3X H3X2 108.3

loop_
_geom_bond_atom_site_label_1
_geom_bond_atom_site_label_2
_geom_bond_distance
W1 N3 1.7235(18)
W1 C34 1.890(2)
W1 O1 2.0950(14)
W1 O4 2.1977(14)
W1 C46 2.237(2)
O1 S1 1.5065(15)
S1 O2 1.4235(17)
S1 O3 1.4264(17)
S1 C44 1.825(2)
O4 S2A 1.4767(17)
O4 S2 1.4780(16)
C44 F2 1.321(3)
C44 F3 1.328(3)
C44 F1 1.340(3)
S2 O6 1.412(6)
S2 O5 1.418(10)
S2 C45 1.827(5)
C45 F5 1.307(7)
C45 F4 1.330(7)
C45 F6 1.349(10)
S2A O5A 1.429(10)
S2A O6A 1.438(5)
S2A C45A 1.807(6)
C45A F4A 1.306(10)
C45A F6A 1.326(8)
C45A F5A 1.328(9)
N1 C1 1.341(3)
N1 C4 1.439(3)
N1 C2 1.479(3)
N2 C1 1.322(3)
N2 C13 1.435(3)
N2 C3 1.485(3)
N3 C22 1.406(3)
C1 C46 1.475(3)
C2 C3 1.522(4)
C2 H2A 0.9900
C2 H2B 0.9900
C3 H3A 0.9900
C3 H3B 0.9900
C4 C9 1.398(3)
C4 C5 1.402(3)
C5 C6 1.388(3)
C5 C10 1.505(3)
C6 C7 1.394(4)
C6 H6 0.9500
C7 C8 1.392(5)
C7 C11 1.509(5)
C8 C9 1.382(5)
C8 H8 0.9500
C9 C12 1.509(4)
C10 H10A 0.9800
C10 H10B 0.9800
C10 H10C 0.9800
C11 H11A 0.9800
C11 H11B 0.9800
C11 H11C 0.9800
C12 H12A 0.9800
C12 H12B 0.9800
C12 H12C 0.9800
C13 C18 1.398(3)
C13 C14 1.408(3)
C14 C15 1.394(3)
C14 C19 1.503(3)
C15 C16 1.391(3)
C15 H15 0.9500
C16 C17 1.382(4)
C16 C20 1.506(4)
C17 C18 1.391(4)
C17 H17 0.9500
C18 C21 1.518(4)
C19 H19A 0.9800
C19 H19B 0.9800
C19 H19C 0.9800
C20 H20A 0.9800
C20 H20B 0.9800
C20 H20C 0.9800
C21 H21A 0.9800
C21 H21B 0.9800
C21 H21C 0.9800
C22 C23 1.412(3)
C22 C27 1.414(3)
C23 C24 1.392(3)
C23 C28 1.516(3)
C24 C25 1.387(3)
C24 H24 0.9500
C25 C26 1.381(3)
C25 H25 0.9500
C26 C27 1.390(3)
C26 H26 0.9500
C27 C31 1.510(3)
C28 C29 1.522(3)
C28 C30 1.524(4)
C28 H28 1.0000
C29 H29A 0.9800
C29 H29B 0.9800
C29 H29C 0.9800
C30 H30A 0.9800
C30 H30B 0.9800
C30 H30C 0.9800
C31 C32 1.527(4)
C31 C33 1.530(4)
C31 H31 1.0000
C32 H32A 0.9800
C32 H32B 0.9800
C32 H32C 0.9800
C33 H33A 0.9800
C33 H33B 0.9800
C33 H33C 0.9800
C34 C35 1.530(3)
C34 H34 0.9500
C35 C37 1.534(3)
C35 C36 1.535(3)
C35 C38 1.537(3)
C36 H36A 0.9800
C36 H36B 0.9800
C36 H36C 0.9800
C37 H37A 0.9800
C37 H37B 0.9800
C37 H37C 0.9800
C38 C43 1.387(3)
C38 C39 1.398(3)
C39 C40 1.384(3)
C39 H39 0.9500
C40 C41 1.383(4)
C40 H40 0.9500
C41 C42 1.371(4)
C41 H41 0.9500
C42 C43 1.397(3)
C42 H42 0.9500
C43 H43 0.9500
C46 H46A 0.92(3)
C46 H46B 0.96(3)
O1X C3X 1.412(3)
O1X C1X 1.421(4)
C1X C2X 1.487(5)
C1X H1X1 0.9900
C1X H1X2 0.9900
C2X H2X1 0.9800
C2X H2X2 0.9800
C2X H2X3 0.9800
C4X C3X 1.502(4)
C4X H4X1 0.9800
C4X H4X2 0.9800
C4X H4X3 0.9800
C3X H3X1 0.9900
C3X H3X2 0.9900

loop_
_geom_torsion_atom_site_label_1
_geom_torsion_atom_site_label_2
_geom_torsion_atom_site_label_3
_geom_torsion_atom_site_label_4
_geom_torsion
N3 W1 O1 S1 90.82(13)
C34 W1 O1 S1 -13.94(14)
O4 W1 O1 S1 -162.01(14)
C46 W1 O1 S1 -119.13(14)
W1 O1 S1 O2 62.18(15)
W1 O1 S1 O3 -76.98(14)
W1 O1 S1 C44 172.51(12)
N3 W1 O4 S2A 74.8(2)
C34 W1 O4 S2A -108.8(2)
O1 W1 O4 S2A -32.44(19)
C46 W1 O4 S2A 170.3(2)
N3 W1 O4 S2 3.42(16)
C34 W1 O4 S2 179.84(14)
O1 W1 O4 S2 -103.80(15)
C46 W1 O4 S2 98.92(15)
O2 S1 C44 F2 175.20(16)
O3 S1 C44 F2 -58.69(18)
O1 S1 C44 F2 58.07(18)
O2 S1 C44 F3 53.06(18)
O3 S1 C44 F3 179.17(16)
O1 S1 C44 F3 -64.07(17)
O2 S1 C44 F1 -65.23(18)
O3 S1 C44 F1 60.88(18)
O1 S1 C44 F1 177.64(15)
S2A O4 S2 O6 -157.2(3)
W1 O4 S2 O6 -25.7(3)
S2A O4 S2 O5 67.6(3)
W1 O4 S2 O5 -160.9(3)
S2A O4 S2 C45 -43.14(18)
W1 O4 S2 C45 88.4(2)
O6 S2 C45 F5 174.9(4)
O5 S2 C45 F5 -60.8(5)
O4 S2 C45 F5 56.0(3)
O6 S2 C45 F4 54.2(4)
O5 S2 C45 F4 178.5(5)
O4 S2 C45 F4 -64.8(4)
O6 S2 C45 F6 -67.4(5)
O5 S2 C45 F6 56.9(6)
O4 S2 C45 F6 173.6(4)
S2 O4 S2A O5A -67.3(4)
W1 O4 S2A O5A -175.6(4)
S2 O4 S2A O6A 155.6(3)
W1 O4 S2A O6A 47.3(3)
S2 O4 S2A C45A 43.8(2)
W1 O4 S2A C45A -64.5(3)
O5A S2A C45A F4A -59.9(7)
O6A S2A C45A F4A 62.9(7)
O4 S2A C45A F4A -176.6(6)
O5A S2A C45A F6A 63.0(6)
O6A S2A C45A F6A -174.3(5)
O4 S2A C45A F6A -53.7(5)
O5A S2A C45A F5A -176.6(5)
O6A S2A C45A F5A -53.8(5)
O4 S2A C45A F5A 66.8(5)
C34 W1 N3 C22 73(2)
O1 W1 N3 C22 -27(2)
O4 W1 N3 C22 -109(2)
C46 W1 N3 C22 169(2)
C13 N2 C1 N1 -173.08(19)
C3 N2 C1 N1 2.1(2)
C13 N2 C1 C46 6.0(3)
C3 N2 C1 C46 -178.89(19)
C4 N1 C1 N2 164.20(19)
C2 N1 C1 N2 3.3(2)
C4 N1 C1 C46 -14.9(3)
C2 N1 C1 C46 -175.75(19)
C1 N1 C2 C3 -7.0(2)
C4 N1 C2 C3 -169.69(18)
C1 N2 C3 C2 -6.2(2)
C13 N2 C3 C2 169.23(19)
N1 C2 C3 N2 7.4(2)
C1 N1 C4 C9 120.8(2)
C2 N1 C4 C9 -79.7(3)
C1 N1 C4 C5 -66.5(3)
C2 N1 C4 C5 93.1(2)
C9 C4 C5 C6 -1.1(3)
N1 C4 C5 C6 -173.63(19)
C9 C4 C5 C10 177.5(2)
N1 C4 C5 C10 4.9(3)
C4 C5 C6 C7 1.3(3)
C10 C5 C6 C7 -177.3(2)
C5 C6 C7 C8 -1.5(4)
C5 C6 C7 C11 176.6(2)
C6 C7 C8 C9 1.6(4)
C11 C7 C8 C9 -176.5(3)
C7 C8 C9 C4 -1.4(4)
C7 C8 C9 C12 176.3(2)
C5 C4 C9 C8 1.1(3)
N1 C4 C9 C8 173.7(2)
C5 C4 C9 C12 -176.6(2)
N1 C4 C9 C12 -4.0(3)
C1 N2 C13 C18 -110.0(2)
C3 N2 C13 C18 75.3(3)
C1 N2 C13 C14 75.4(3)
C3 N2 C13 C14 -99.3(2)
C18 C13 C14 C15 4.2(3)
N2 C13 C14 C15 178.70(19)
C18 C13 C14 C19 -175.1(2)
N2 C13 C14 C19 -0.6(3)
C13 C14 C15 C16 -0.7(3)
C19 C14 C15 C16 178.6(2)
C14 C15 C16 C17 -1.8(4)
C14 C15 C16 C20 177.6(2)
C15 C16 C17 C18 0.9(4)
C20 C16 C17 C18 -178.5(2)
C16 C17 C18 C13 2.4(4)
C16 C17 C18 C21 -174.6(2)
C14 C13 C18 C17 -5.0(3)
N2 C13 C18 C17 -179.4(2)
C14 C13 C18 C21 172.0(2)
N2 C13 C18 C21 -2.5(3)
W1 N3 C22 C23 -167(2)
W1 N3 C22 C27 12(2)
N3 C22 C23 C24 -178.44(18)
C27 C22 C23 C24 2.1(3)
N3 C22 C23 C28 -0.4(3)
C27 C22 C23 C28 -179.90(19)
C22 C23 C24 C25 -1.1(3)
C28 C23 C24 C25 -179.12(19)
C23 C24 C25 C26 -0.5(3)
C24 C25 C26 C27 1.1(4)
C25 C26 C27 C22 -0.2(3)
C25 C26 C27 C31 179.0(2)
N3 C22 C27 C26 179.06(19)
C23 C22 C27 C26 -1.5(3)
N3 C22 C27 C31 -0.1(3)
C23 C22 C27 C31 179.3(2)
C24 C23 C28 C29 85.7(3)
C22 C23 C28 C29 -92.3(3)
C24 C23 C28 C30 -40.7(3)
C22 C23 C28 C30 141.3(2)
C26 C27 C31 C32 53.9(3)
C22 C27 C31 C32 -126.9(2)
C26 C27 C31 C33 -69.2(3)
C22 C27 C31 C33 110.0(3)
N3 W1 C34 C35 1.8(3)
O1 W1 C34 C35 114.7(3)
O4 W1 C34 C35 -174.8(2)
C46 W1 C34 C35 -98.0(3)
W1 C34 C35 C37 -23.5(3)
W1 C34 C35 C36 -142.7(2)
W1 C34 C35 C38 95.9(3)
C34 C35 C38 C43 109.1(2)
C37 C35 C38 C43 -130.9(2)
C36 C35 C38 C43 -9.6(3)
C34 C35 C38 C39 -70.1(2)
C37 C35 C38 C39 49.9(2)
C36 C35 C38 C39 171.25(19)
C43 C38 C39 C40 0.5(3)
C35 C38 C39 C40 179.7(2)
C38 C39 C40 C41 -0.1(3)
C39 C40 C41 C42 0.0(4)
C40 C41 C42 C43 -0.2(4)
C39 C38 C43 C42 -0.6(3)
C35 C38 C43 C42 -179.9(2)
C41 C42 C43 C38 0.5(3)
N2 C1 C46 W1 50.6(3)
N1 C1 C46 W1 -130.41(18)
N3 W1 C46 C1 149.85(17)
C34 W1 C46 C1 -107.70(18)
O1 W1 C46 C1 -2.0(3)
O4 W1 C46 C1 39.88(17)
C3X O1X C1X C2X 178.0(3)
C1X O1X C3X C4X 180.0(3)
